data_4504241
loop_
_publ_author_name
'Rafilovich, Michal'
'Bernstein, Joel'
'Hickey, Magali B.'
'Tauber, Michael'

_publ_section_title
;
 Benzidine:&#x00A0; A Co-Crystallization Agent for Proton Acceptors
;
_journal_issue 9
_journal_name_full 'Crystal Growth &amp; Design'
_journal_page_first 1777
_journal_paper_doi 10.1021/cg0701325
_journal_volume 7
_journal_year 2007
_chemical_formula_sum 'C30 H27 N2 O P'
_chemical_formula_weight 462.50
_chemical_name_systematic
; 
 ? 
;
_space_group_IT_number 14
_symmetry_cell_setting monoclinic
_symmetry_space_group_name_Hall '-P 2ybc'
_symmetry_space_group_name_H-M 'P 1 21/c 1'
_atom_sites_solution_hydrogens geom
_atom_sites_solution_primary direct
_atom_sites_solution_secondary difmap
_audit_creation_method SHELXL-97
_cell_angle_alpha 90.00
_cell_angle_beta 103.069(5)
_cell_angle_gamma 90.00
_cell_formula_units_Z 4
_cell_length_a 11.074(2)
_cell_length_b 18.891(3)
_cell_length_c 12.097(2)
_cell_measurement_temperature 295(2)
_cell_volume 2465.1(7)
_computing_cell_refinement 'Bruker SMART'
_computing_data_collection 'Bruker SMART'
_computing_data_reduction 'Bruker SHELXTL'
_computing_molecular_graphics 'Bruker SHELXTL'
_computing_publication_material 'Bruker SHELXTL'
_computing_structure_refinement 'SHELXL-97 (Sheldrick, 1997)'
_computing_structure_solution 'SHELXS-97 (Sheldrick, 1990)'
_diffrn_ambient_temperature 295(2)
_diffrn_measured_fraction_theta_full 0.998
_diffrn_measured_fraction_theta_max 0.998
_diffrn_measurement_device_type 'CCD area detector'
_diffrn_measurement_method 'phi and omega scans'
_diffrn_radiation_monochromator graphite
_diffrn_radiation_source 'fine-focus sealed tube'
_diffrn_radiation_type MoK\a
_diffrn_radiation_wavelength 0.71073
_diffrn_reflns_av_R_equivalents 0.0558
_diffrn_reflns_av_sigmaI/netI 0.0450
_diffrn_reflns_limit_h_max 14
_diffrn_reflns_limit_h_min -14
_diffrn_reflns_limit_k_max 25
_diffrn_reflns_limit_k_min -24
_diffrn_reflns_limit_l_max 16
_diffrn_reflns_limit_l_min -15
_diffrn_reflns_number 21302
_diffrn_reflns_theta_full 28.32
_diffrn_reflns_theta_max 28.32
_diffrn_reflns_theta_min 1.89
_exptl_absorpt_coefficient_mu 0.137
_exptl_absorpt_correction_type none
_exptl_crystal_colour light-brow
_exptl_crystal_density_diffrn 1.246
_exptl_crystal_density_method 'not measured'
_exptl_crystal_description prism
_exptl_crystal_F_000 976
_refine_diff_density_max 0.227
_refine_diff_density_min -0.334
_refine_diff_density_rms 0.051
_refine_ls_extinction_method none
_refine_ls_goodness_of_fit_ref 0.974
_refine_ls_hydrogen_treatment mixed
_refine_ls_matrix_type full
_refine_ls_number_parameters 415
_refine_ls_number_reflns 6122
_refine_ls_number_restraints 0
_refine_ls_restrained_S_all 0.974
_refine_ls_R_factor_all 0.0796
_refine_ls_R_factor_gt 0.0490
_refine_ls_shift/su_max 0.006
_refine_ls_shift/su_mean 0.000
_refine_ls_structure_factor_coef Fsqd
_refine_ls_weighting_details 'calc w=1/[\s^2^(Fo^2^)+(0.0914P)^2^+0.0000P] where P=(Fo^2^+2Fc^2^)/3'
_refine_ls_weighting_scheme calc
_refine_ls_wR_factor_gt 0.1295
_refine_ls_wR_factor_ref 0.1515
_reflns_number_gt 3968
_reflns_number_total 6122
_reflns_threshold_expression >2sigma(I)
_cod_data_source_file cg0701325si20070205_040254.cif
_cod_data_source_block pobenz1
_cod_depositor_comments
;
The following automatic conversions were performed:

'_symmetry_cell_setting' value 'Monoclinic' changed to 'monoclinic'
according to /home/saulius/struct/CIF-dictionaries/cif_core.dic
dictionary named 'cif_core.dic' version 2.4.1 from 2010-06-29.

Automatic conversion script
Id: cif_fix_values 1715 2011-07-08 13:25:40Z adriana 
;
_cod_original_cell_volume 2465.2(7)
_cod_original_sg_symbol_H-M P2(1)/c
_cod_original_formula_sum 'C15 H13.50 N O0.50 P0.50'
_cod_database_code 4504241

loop_
_symmetry_equiv_pos_as_xyz
'x, y, z'
'-x, y+1/2, -z+1/2'
'-x, -y, -z'
'x, -y-1/2, z-1/2'

loop_
_atom_site_label
_atom_site_type_symbol
_atom_site_fract_x
_atom_site_fract_y
_atom_site_fract_z
_atom_site_U_iso_or_equiv
_atom_site_adp_type
_atom_site_occupancy
_atom_site_symmetry_multiplicity
_atom_site_calc_flag
P1 P 0.66826(4) 0.05574(2) 0.34302(4) 0.04351(15) Uani 1 1 d
C1 C 0.77817(16) 0.06383(8) 0.25368(15) 0.0431(4) Uani 1 1 d
O1 O 0.66257(12) 0.12134(6) 0.40990(11) 0.0567(3) Uani 1 1 d
C13 C 0.72031(17) -0.02057(8) 0.43041(14) 0.0445(4) Uani 1 1 d
C7 C 0.52085(17) 0.03280(9) 0.25301(15) 0.0460(4) Uani 1 1 d
C24 C 0.90795(18) 0.81717(8) 0.20670(16) 0.0493(4) Uani 1 1 d
C25 C 0.77181(18) 0.80881(8) 0.16602(16) 0.0490(4) Uani 1 1 d
C30 C 0.7075(2) 0.83482(9) 0.06116(18) 0.0535(5) Uani 1 1 d
C6 C 0.83570(18) 0.00532(9) 0.21865(16) 0.0486(4) Uani 1 1 d
C14 C 0.83614(19) -0.01642(9) 0.50465(16) 0.0535(4) Uani 1 1 d
C28 C 0.51382(19) 0.78690(9) 0.08539(18) 0.0544(5) Uani 1 1 d
C5 C 0.9218(2) 0.01385(11) 0.15287(17) 0.0569(5) Uani 1 1 d
C2 C 0.80887(19) 0.13117(9) 0.22194(18) 0.0550(5) Uani 1 1 d
C8 C 0.4165(2) 0.06317(13) 0.2769(2) 0.0660(6) Uani 1 1 d
N2 N 0.38621(19) 0.77552(11) 0.0470(2) 0.0712(5) Uani 1 1 d
C29 C 0.5819(2) 0.82451(9) 0.02144(19) 0.0575(5) Uani 1 1 d
C3 C 0.8948(2) 0.13899(11) 0.1555(2) 0.0653(6) Uani 1 1 d
C19 C 0.9626(2) 0.82823(9) 0.32068(18) 0.0570(5) Uani 1 1 d
C27 C 0.5758(2) 0.76263(10) 0.19147(18) 0.0586(5) Uani 1 1 d
C20 C 1.0890(2) 0.83537(10) 0.3600(2) 0.0618(5) Uani 1 1 d
C26 C 0.7013(2) 0.77291(10) 0.22987(18) 0.0554(5) Uani 1 1 d
C17 C 0.7023(2) -0.13961(10) 0.4954(2) 0.0645(6) Uani 1 1 d
C21 C 1.1676(2) 0.83211(10) 0.2854(2) 0.0611(5) Uani 1 1 d
C4 C 0.9513(2) 0.08062(11) 0.12162(18) 0.0604(5) Uani 1 1 d
C16 C 0.8160(2) -0.13458(10) 0.56733(18) 0.0615(5) Uani 1 1 d
C23 C 0.9883(2) 0.81344(10) 0.13283(18) 0.0559(5) Uani 1 1 d
C18 C 0.6530(2) -0.08289(10) 0.42621(19) 0.0565(5) Uani 1 1 d
C12 C 0.5066(2) -0.01486(12) 0.16372(19) 0.0653(6) Uani 1 1 d
C22 C 1.1150(2) 0.82118(11) 0.1716(2) 0.0636(5) Uani 1 1 d
C11 C 0.3903(2) -0.03328(13) 0.1026(2) 0.0698(6) Uani 1 1 d
C15 C 0.8832(2) -0.07338(11) 0.57223(19) 0.0609(5) Uani 1 1 d
N1 N 1.2954(2) 0.83593(15) 0.3261(3) 0.0871(7) Uani 1 1 d
C10 C 0.2876(2) -0.00386(13) 0.12849(19) 0.0681(6) Uani 1 1 d
C9 C 0.2999(2) 0.04503(16) 0.2143(2) 0.0822(7) Uani 1 1 d
H27 H 0.7418(19) 0.7540(10) 0.2996(18) 0.052(5) Uiso 1 1 d
H1 H 0.773(2) 0.1716(12) 0.2545(18) 0.067(6) Uiso 1 1 d
H21 H 0.9520(17) 0.8024(10) 0.0520(17) 0.050(5) Uiso 1 1 d
H23 H 0.541(2) 0.8435(11) -0.0510(19) 0.064(6) Uiso 1 1 d
H22 H 0.754(2) 0.8594(11) 0.0197(18) 0.063(6) Uiso 1 1 d
H5 H 0.8195(18) -0.0410(11) 0.2426(17) 0.054(5) Uiso 1 1 d
H10 H 0.575(2) -0.0864(11) 0.3743(18) 0.059(6) Uiso 1 1 d
H3 H 1.012(2) 0.0873(12) 0.072(2) 0.083(7) Uiso 1 1 d
H4 H 0.965(2) -0.0264(12) 0.1312(17) 0.064(6) Uiso 1 1 d
H2 H 0.914(2) 0.1837(12) 0.1365(19) 0.067(6) Uiso 1 1 d
H9 H 0.647(2) -0.1782(12) 0.4911(19) 0.069(6) Uiso 1 1 d
H17 H 1.122(2) 0.8420(11) 0.441(2) 0.068(6) Uiso 1 1 d
H8 H 0.850(2) -0.1781(12) 0.615(2) 0.077(7) Uiso 1 1 d
H16 H 0.912(2) 0.8343(12) 0.373(2) 0.074(7) Uiso 1 1 d
H7 H 0.953(2) -0.0688(13) 0.622(2) 0.081(8) Uiso 1 1 d
H6 H 0.889(2) 0.0292(12) 0.5044(18) 0.068(6) Uiso 1 1 d
H12 H 0.383(3) -0.0679(14) 0.045(2) 0.097(8) Uiso 1 1 d
H26 H 0.528(2) 0.7374(11) 0.234(2) 0.073(7) Uiso 1 1 d
H29 H 0.364(3) 0.7387(16) 0.072(3) 0.095(9) Uiso 1 1 d
H28 H 0.360(3) 0.7780(17) -0.033(3) 0.119(12) Uiso 1 1 d
H30 H 1.336(3) 0.8438(19) 0.279(3) 0.119(13) Uiso 1 1 d
H31 H 1.319(4) 0.862(2) 0.386(4) 0.151(17) Uiso 1 1 d
H41 H 0.577(3) -0.0323(16) 0.142(2) 0.107(9) Uiso 1 1 d
H40 H 1.166(2) 0.8185(12) 0.121(2) 0.075(7) Uiso 1 1 d
H42 H 0.210(2) -0.0161(12) 0.085(2) 0.073(7) Uiso 1 1 d
H44 H 0.426(3) 0.0930(14) 0.342(2) 0.095(8) Uiso 1 1 d
H43 H 0.221(3) 0.0633(15) 0.231(3) 0.118(10) Uiso 1 1 d

loop_
_atom_site_aniso_label
_atom_site_aniso_U_11
_atom_site_aniso_U_22
_atom_site_aniso_U_33
_atom_site_aniso_U_23
_atom_site_aniso_U_13
_atom_site_aniso_U_12
P1 0.0483(3) 0.0348(2) 0.0471(3) -0.00366(17) 0.01000(19) 0.00124(18)
C1 0.0431(9) 0.0367(7) 0.0470(9) 0.0038(7) 0.0049(7) -0.0012(7)
O1 0.0651(9) 0.0427(6) 0.0604(8) -0.0119(6) 0.0102(7) 0.0045(6)
C13 0.0538(10) 0.0379(8) 0.0443(9) -0.0008(7) 0.0166(8) -0.0018(7)
C7 0.0486(10) 0.0443(8) 0.0456(9) -0.0012(7) 0.0120(8) 0.0009(7)
C24 0.0618(12) 0.0327(7) 0.0561(11) -0.0022(7) 0.0189(9) 0.0009(7)
C25 0.0641(12) 0.0335(7) 0.0531(10) -0.0063(7) 0.0210(9) 0.0004(7)
C30 0.0637(13) 0.0386(8) 0.0617(12) 0.0034(8) 0.0214(10) -0.0009(8)
C6 0.0558(11) 0.0376(8) 0.0534(10) 0.0014(7) 0.0145(9) -0.0007(8)
C14 0.0606(12) 0.0462(9) 0.0514(10) 0.0049(8) 0.0079(9) -0.0059(9)
C28 0.0613(12) 0.0367(8) 0.0681(12) -0.0060(8) 0.0209(10) 0.0011(8)
C5 0.0592(12) 0.0569(11) 0.0565(11) -0.0033(9) 0.0173(9) 0.0009(9)
C2 0.0626(12) 0.0361(8) 0.0658(12) 0.0078(8) 0.0137(10) 0.0017(8)
C8 0.0551(12) 0.0867(15) 0.0575(12) -0.0206(11) 0.0156(10) 0.0055(11)
N2 0.0650(12) 0.0534(10) 0.0948(17) 0.0014(10) 0.0170(11) -0.0060(9)
C29 0.0692(14) 0.0418(9) 0.0613(12) 0.0026(8) 0.0142(10) 0.0029(9)
C3 0.0705(14) 0.0512(11) 0.0746(14) 0.0190(10) 0.0169(11) -0.0098(10)
C19 0.0707(14) 0.0439(9) 0.0595(12) -0.0082(8) 0.0210(11) 0.0036(9)
C27 0.0672(14) 0.0485(9) 0.0674(13) -0.0016(9) 0.0306(11) -0.0035(9)
C20 0.0725(15) 0.0456(10) 0.0646(13) -0.0062(9) 0.0095(11) 0.0017(9)
C26 0.0694(13) 0.0474(9) 0.0530(11) 0.0002(8) 0.0211(10) 0.0012(9)
C17 0.0895(17) 0.0414(9) 0.0715(14) 0.0034(9) 0.0368(13) -0.0124(10)
C21 0.0621(13) 0.0452(9) 0.0739(14) 0.0092(9) 0.0112(11) 0.0002(9)
C4 0.0576(12) 0.0709(12) 0.0537(11) 0.0101(9) 0.0148(10) -0.0086(10)
C16 0.0864(16) 0.0492(10) 0.0545(11) 0.0108(9) 0.0278(11) 0.0089(10)
C23 0.0669(13) 0.0490(10) 0.0544(12) 0.0023(8) 0.0196(10) -0.0012(9)
C18 0.0614(13) 0.0477(9) 0.0626(12) -0.0009(8) 0.0187(11) -0.0098(9)
C12 0.0533(12) 0.0703(13) 0.0702(13) -0.0262(11) 0.0096(10) 0.0040(10)
C22 0.0634(14) 0.0609(11) 0.0716(14) 0.0103(10) 0.0256(12) 0.0008(10)
C11 0.0672(14) 0.0712(13) 0.0665(13) -0.0221(11) 0.0053(11) -0.0042(11)
C15 0.0690(14) 0.0616(11) 0.0504(11) 0.0113(9) 0.0098(10) 0.0053(10)
N1 0.0646(14) 0.0947(16) 0.0977(19) 0.0159(15) 0.0094(14) -0.0021(12)
C10 0.0494(12) 0.0894(16) 0.0608(12) -0.0044(11) 0.0026(10) -0.0063(11)
C9 0.0502(13) 0.126(2) 0.0710(15) -0.0224(14) 0.0149(11) 0.0066(13)

loop_
_atom_type_symbol
_atom_type_description
_atom_type_scat_dispersion_real
_atom_type_scat_dispersion_imag
_atom_type_scat_source
C C 0.0033 0.0016 'International Tables Vol C Tables 4.2.6.8 and 6.1.1.4'
H H 0.0000 0.0000 'International Tables Vol C Tables 4.2.6.8 and 6.1.1.4'
N N 0.0061 0.0033 'International Tables Vol C Tables 4.2.6.8 and 6.1.1.4'
O O 0.0106 0.0060 'International Tables Vol C Tables 4.2.6.8 and 6.1.1.4'
P P 0.1023 0.0942 'International Tables Vol C Tables 4.2.6.8 and 6.1.1.4'

loop_
_geom_angle_atom_site_label_1
_geom_angle_atom_site_label_2
_geom_angle_atom_site_label_3
_geom_angle
O1 P1 C7 112.66(8)
O1 P1 C13 113.20(8)
C7 P1 C13 106.76(8)
O1 P1 C1 111.80(8)
C7 P1 C1 107.47(8)
C13 P1 C1 104.41(7)
C6 C1 C2 119.03(16)
C6 C1 P1 122.17(12)
C2 C1 P1 118.78(13)
C18 C13 C14 118.70(17)
C18 C13 P1 123.97(16)
C14 C13 P1 117.32(12)
C8 C7 C12 118.70(19)
C8 C7 P1 117.54(15)
C12 C7 P1 123.73(14)
C19 C24 C23 116.4(2)
C19 C24 C25 121.76(17)
C23 C24 C25 121.87(18)
C26 C25 C30 116.14(19)
C26 C25 C24 121.50(18)
C30 C25 C24 122.34(16)
C29 C30 C25 122.28(18)
C5 C6 C1 120.43(16)
C15 C14 C13 120.52(18)
C27 C28 C29 117.8(2)
C27 C28 N2 120.4(2)
C29 C28 N2 121.8(2)
C4 C5 C6 120.13(19)
C3 C2 C1 119.99(18)
C7 C8 C9 120.4(2)
C30 C29 C28 120.6(2)
C4 C3 C2 120.41(17)
C20 C19 C24 122.5(2)
C26 C27 C28 121.04(19)
C19 C20 C21 120.5(2)
C27 C26 C25 122.1(2)
C16 C17 C18 120.66(19)
C22 C21 C20 117.9(2)
C22 C21 N1 121.7(2)
C20 C21 N1 120.3(2)
C3 C4 C5 120.00(19)
C17 C16 C15 120.10(19)
C22 C23 C24 121.4(2)
C13 C18 C17 119.8(2)
C11 C12 C7 120.6(2)
C23 C22 C21 121.3(2)
C10 C11 C12 120.1(2)
C16 C15 C14 120.3(2)
C11 C10 C9 120.1(2)
C10 C9 C8 120.1(2)

loop_
_geom_bond_atom_site_label_1
_geom_bond_atom_site_label_2
_geom_bond_distance
P1 O1 1.4891(12)
P1 C7 1.7985(19)
P1 C13 1.8035(17)
P1 C1 1.8077(18)
C1 C6 1.389(2)
C1 C2 1.393(2)
C13 C18 1.388(2)
C13 C14 1.392(3)
C7 C8 1.378(3)
C7 C12 1.388(3)
C24 C19 1.391(3)
C24 C23 1.398(3)
C24 C25 1.485(3)
C25 C26 1.392(3)
C25 C30 1.396(3)
C30 C29 1.379(3)
C6 C5 1.383(3)
C14 C15 1.380(3)
C28 C27 1.389(3)
C28 C29 1.391(3)
C28 N2 1.401(3)
C5 C4 1.377(3)
C2 C3 1.385(3)
C8 C9 1.384(3)
C3 C4 1.376(3)
C19 C20 1.379(3)
C27 C26 1.376(3)
C20 C21 1.390(3)
C17 C16 1.362(3)
C17 C18 1.393(3)
C21 C22 1.383(3)
C21 N1 1.392(3)
C16 C15 1.369(3)
C23 C22 1.383(3)
C12 C11 1.377(3)
C11 C10 1.364(3)
C10 C9 1.373(3)

loop_
_geom_torsion_atom_site_label_1
_geom_torsion_atom_site_label_2
_geom_torsion_atom_site_label_3
_geom_torsion_atom_site_label_4
_geom_torsion
O1 P1 C1 C6 154.43(15)
C7 P1 C1 C6 -81.45(16)
C13 P1 C1 C6 31.69(17)
O1 P1 C1 C2 -23.55(18)
C7 P1 C1 C2 100.57(16)
C13 P1 C1 C2 -146.29(15)
O1 P1 C13 C18 123.19(15)
C7 P1 C13 C18 -1.34(17)
C1 P1 C13 C18 -114.98(16)
O1 P1 C13 C14 -58.04(16)
C7 P1 C13 C14 177.42(13)
C1 P1 C13 C14 63.78(15)
O1 P1 C7 C8 -17.82(19)
C13 P1 C7 C8 107.04(17)
C1 P1 C7 C8 -141.42(16)
O1 P1 C7 C12 164.01(17)
C13 P1 C7 C12 -71.12(19)
C1 P1 C7 C12 40.42(19)
C19 C24 C25 C26 -37.0(2)
C23 C24 C25 C26 142.16(17)
C19 C24 C25 C30 144.47(18)
C23 C24 C25 C30 -36.4(2)
C26 C25 C30 C29 -1.3(3)
C24 C25 C30 C29 177.29(16)
C2 C1 C6 C5 -0.2(3)
P1 C1 C6 C5 -178.22(15)
C18 C13 C14 C15 0.3(3)
P1 C13 C14 C15 -178.50(15)
C1 C6 C5 C4 0.1(3)
C6 C1 C2 C3 0.6(3)
P1 C1 C2 C3 178.65(16)
C12 C7 C8 C9 1.5(3)
P1 C7 C8 C9 -176.8(2)
C25 C30 C29 C28 -0.3(3)
C27 C28 C29 C30 2.3(3)
N2 C28 C29 C30 -179.85(17)
C1 C2 C3 C4 -0.8(3)
C23 C24 C19 C20 0.1(3)
C25 C24 C19 C20 179.31(16)
C29 C28 C27 C26 -2.7(3)
N2 C28 C27 C26 179.43(17)
C24 C19 C20 C21 0.4(3)
C28 C27 C26 C25 1.1(3)
C30 C25 C26 C27 0.9(3)
C24 C25 C26 C27 -177.70(16)
C19 C20 C21 C22 -0.3(3)
C19 C20 C21 N1 -176.91(19)
C2 C3 C4 C5 0.6(3)
C6 C5 C4 C3 -0.2(3)
C18 C17 C16 C15 0.0(3)
C19 C24 C23 C22 -0.7(3)
C25 C24 C23 C22 -179.89(17)
C14 C13 C18 C17 -0.2(3)
P1 C13 C18 C17 178.57(14)
C16 C17 C18 C13 0.0(3)
C8 C7 C12 C11 -2.2(3)
P1 C7 C12 C11 175.96(18)
C24 C23 C22 C21 0.8(3)
C20 C21 C22 C23 -0.2(3)
N1 C21 C22 C23 176.3(2)
C7 C12 C11 C10 1.0(4)
C17 C16 C15 C14 0.2(3)
C13 C14 C15 C16 -0.3(3)
C12 C11 C10 C9 1.0(4)
C11 C10 C9 C8 -1.8(4)
C7 C8 C9 C10 0.5(4)
